data_2002813
loop_
_publ_author_name
'Mueller-Buschbaum, Hk'
'Wadewitz, C'

_publ_section_title
;
Ba (V O)4 (As O4)2 (As2 O7): Ein neues Divanadyl(IV)-Arsenat mit
flaechenverknuepften V2 O8+1 - Oktaederdoppeln
;
_journal_name_full
;
Zeitschrift fuer Naturforschung, Teil B. Anorganische Chemie,
Organische Chemie (42,1987-)
;
_journal_page_first 83
_journal_page_last 87
_journal_volume 52
_journal_year 1997
_chemical_formula_structural 'Ba (V O)4 (As O4)2 (As2 O7)'
_chemical_formula_sum 'As4 Ba O19 V4'
_chemical_name_systematic
;
Barium oxovanadium bis(arsenate(V)) diarsenate(V)
;
_space_group_IT_number 62
_symmetry_cell_setting orthorhombic
_symmetry_Int_Tables_number 62
_symmetry_space_group_name_Hall '-P 2ac 2n'
_symmetry_space_group_name_H-M 'P n m a'
_cell_angle_alpha 90
_cell_angle_beta 90
_cell_angle_gamma 90
_cell_formula_units_Z 4
_cell_length_a 17.53998(200)
_cell_length_b 7.6223(8)
_cell_length_c 11.0633(12)
_cell_volume 1479.1
_refine_ls_R_factor_all 0.0693
_cod_database_code 2002813

loop_
_symmetry_equiv_pos_as_xyz
x,y,z
1/2+x,1/2-y,1/2-z
-x,1/2+y,-z
1/2-x,-y,1/2+z
-x,-y,-z
1/2-x,1/2+y,1/2+z
x,1/2-y,z
1/2+x,y,1/2-z

loop_
_atom_site_aniso_label
_atom_site_aniso_U_11
_atom_site_aniso_U_12
_atom_site_aniso_U_13
_atom_site_aniso_U_22
_atom_site_aniso_U_23
_atom_site_aniso_U_33
Ba1 0.00691(6) 0. -0.00032(7) 0.01479(7) 0. 0.00951(7)
As1 0.00442(11) 0. 0.00010(12) 0.01112(11) 0. 0.00716(11)
As2 0.00408(10) 0. -0.00021(12) 0.01085(11) 0. 0.00683(11)
As3 0.00501(12) 0. -0.00004(10) 0.01004(13) 0. 0.00633(12)
As4 0.00513(12) 0. 0.00022(10) 0.01011(13) 0. 0.00630(11)
V1 0.00614(13) -0.00010(12) 0.00041(11) 0.01023(14) -0.00016(12) 0.00823(14)
V2 0.00568(13) -0.00013(11) -0.00045(11) 0.00982(14) 0.00028(12) 0.00916(14)
O1 0.0098(10) 0. -0.0033(8) 0.0128(10) 0. 0.0072(8)
O2 0.0079(10) 0. 0.0035(9) 0.0102(10) 0. 0.0123(9)
O3 0.0067(8) 0. 0.0051(8) 0.0129(9) 0. 0.0052(8)
O4 0.0072(9) 0. 0.0019(8) 0.0153(10) 0. 0.0089(9)
O5 0.0083(9) 0. -0.0001(8) 0.0129(11) 0. 0.0085(9)
O6 0.0097(6) -0.0068(6) -0.0018(7) 0.0168(7) 0.0034(9) 0.0193(7)
O7 0.0083(6) -0.0079(6) 0.0007(7) 0.0173(7) 0.0020(9) 0.0201(8)
O8 0.0104(7) 0.0040(6) 0.0025(6) 0.0156(8) 0.0002(6) 0.0106(7)
O9 0.0122(7) 0.0065(6) -0.0029(6) 0.0104(7) 0.0010(6) 0.0135(7)
O10 0.0175(8) 0.0032(7) 0.0038(7) 0.0174(9) -0.0030(7) 0.0162(8)
O11 0.0138(8) 0.0041(7) -0.0012(7) 0.0194(9) 0.0029(8) 0.0125(7)
O12 0.0091(9) 0. -0.0008(10) 0.0154(9) 0. 0.0072(8)
O13 0.0065(8) 0. 0.0004(9) 0.0117(9) 0. 0.0103(9)

loop_
_atom_site_label
_atom_site_type_symbol
_atom_site_symmetry_multiplicity
_atom_site_Wyckoff_symbol
_atom_site_fract_x
_atom_site_fract_y
_atom_site_fract_z
_atom_site_occupancy
_atom_site_attached_hydrogens
_atom_site_calc_flag
Ba1 Ba2+ 4 c 0.231300(11) 0.25 0.37321(2) 1. 0 d
As1 As5+ 4 c -0.03061(2) -0.25 0.62578(4) 1. 0 d
As2 As5+ 4 c 0.01980(2) 0.25 0.87369(4) 1. 0 d
As3 As5+ 4 c 0.27503(2) 0.25 0.73676(3) 1. 0 d
As4 As5+ 4 c 0.27877(2) 0.25 0.00862(3) 1. 0 d
V1 V4+ 8 d 0.11598(2) 0.04874(5) 0.64326(3) 1. 0 d
V2 V4+ 8 d 0.12118(2) 0.05199(5) 0.10267(3) 1. 0 d
O1 O2- 4 c 0.07425(15) 0.25 0.0019(2) 1. 0 d
O2 O2- 4 c 0.07197(15) 0.25 0.7454(2) 1. 0 d
O3 O2- 4 c 0.20686(13) 0.25 0.1121(2) 1. 0 d
O4 O2- 4 c -0.0908(2) -0.25 0.7487(2) 1. 0 d
O5 O2- 4 c 0.08965(15) 0.25 0.4987(2) 1. 0 d
O6 O2- 8 d 0.02017(10) -0.0667(2) 0.6233(2) 1. 0 d
O7 O2- 8 d -0.02593(10) 0.0605(3) 0.8722(2) 1. 0 d
O8 O2- 8 d 0.32539(11) 0.0653(3) 0.7393(2) 1. 0 d
O9 O2- 8 d 0.32855(11) 0.0658(3) 0.0062(2) 1. 0 d
O10 O2- 8 d 0.16119(12) -0.0584(3) 0.9967(2) 1. 0 d
O11 O2- 8 d 0.15846(12) -0.0580(3) 0.7476(2) 1. 0 d
O12 O2- 4 c 0.22728(14) 0.25 0.8752(3) 1. 0 d
O13 O2- 4 c 0.20365(14) 0.25 0.6333(3) 1. 0 d

loop_
_atom_type_symbol
_atom_type_oxidation_number
Ba2+ 2.000
As5+ 5.000
V4+ 4.000
O2- -2.000
